data_7126706
loop_
_publ_author_name
'Luo, Ming-Bu'
'Huang, Shan-Lin'
'Lai, Heng-Dong'
'Zhang, Jian'
'Lin, Qipu'

_publ_section_title
;
 Tin-oxychalcogenide supertetrahedral clusters maintained in a MTN
 zeolite-analog arrangement by coulombic interactions.
;
_journal_issue 60
_journal_name_full 'Chemical communications (Cambridge, England)'
_journal_page_first 8388
_journal_page_last 8391
_journal_paper_doi 10.1039/d0cc02909b
_journal_volume 56
_journal_year 2020
_chemical_formula_moiety '1(H8 O8 S16 Sn10)'
_chemical_formula_sum 'H8 O8 S16 Sn10'
_chemical_formula_weight 1835.92
_chemical_name_systematic T3-SnOS-MTN
_space_group_crystal_system cubic
_space_group_IT_number 227
_space_group_name_Hall '-F 4vw 2vw 3'
_space_group_name_H-M_alt 'F d -3 m :2'
_atom_sites_solution_hydrogens difmap
_audit_creation_date 2020-06-12
_audit_creation_method
;
Olex2 1.3-dev
(compiled 2020.05.13 svn.r35546bd3 for OlexSys, GUI svn.r5830)
;
_audit_update_record
;
2020-06-12 deposited with the CCDC.	2020-06-15 downloaded from the CCDC.
;
_cell_angle_alpha 90
_cell_angle_beta 90
_cell_angle_gamma 90
_cell_formula_units_Z 136
_cell_length_a 74.1412(3)
_cell_length_b 74.1412(3)
_cell_length_c 74.1412(3)
_cell_measurement_reflns_used 26247
_cell_measurement_temperature 77
_cell_measurement_theta_max 54.7020
_cell_measurement_theta_min 3.0850
_cell_volume 407548(3)
_computing_data_collection 'CrysAlisPro 1.171.39.46c (Rigaku OD, 2018)'
_computing_molecular_graphics 'Olex2 1.3-dev (Dolomanov et al., 2009)'
_computing_publication_material 'Olex2 1.3-dev (Dolomanov et al., 2009)'
_computing_structure_refinement 'SHELXL 2018/3 (Sheldrick, 2015)'
_computing_structure_solution 'olex2.solve (Bourhis et al., 2015)'
_diffrn_ambient_temperature 77.0
_diffrn_measured_fraction_theta_full 0.998
_diffrn_measured_fraction_theta_max 0.998
_diffrn_measurement_device_type 'ROD, Synergy Custom system, HyPix'
_diffrn_measurement_method 'phi and omega scans'
_diffrn_radiation_type GaK\a
_diffrn_radiation_wavelength 1.3405
_diffrn_reflns_av_R_equivalents 0.0282
_diffrn_reflns_av_unetI/netI 0.0138
_diffrn_reflns_Laue_measured_fraction_full 0.998
_diffrn_reflns_Laue_measured_fraction_max 0.998
_diffrn_reflns_limit_h_max 38
_diffrn_reflns_limit_h_min -65
_diffrn_reflns_limit_k_max 53
_diffrn_reflns_limit_k_min -71
_diffrn_reflns_limit_l_max 65
_diffrn_reflns_limit_l_min -48
_diffrn_reflns_number 71222
_diffrn_reflns_point_group_measured_fraction_full 0.998
_diffrn_reflns_point_group_measured_fraction_max 0.998
_diffrn_reflns_theta_full 39.978
_diffrn_reflns_theta_max 39.978
_diffrn_reflns_theta_min 3.109
_exptl_absorpt_coefficient_mu 12.688
_exptl_absorpt_correction_T_max 1.0000
_exptl_absorpt_correction_T_min 0.0724
_exptl_absorpt_correction_type multi-scan
_exptl_absorpt_process_details SADABS
_exptl_crystal_colour colourless
_exptl_crystal_colour_primary colourless
_exptl_crystal_density_diffrn 1.017
_exptl_crystal_description octahedral
_exptl_crystal_F_000 112608
_exptl_crystal_size_max 0.40
_exptl_crystal_size_mid 0.35
_exptl_crystal_size_min 0.35
_refine_diff_density_max 0.701
_refine_diff_density_min -0.696
_refine_diff_density_rms 0.082
_refine_ls_extinction_method none
_refine_ls_goodness_of_fit_ref 1.077
_refine_ls_hydrogen_treatment constr
_refine_ls_matrix_type full
_refine_ls_number_parameters 263
_refine_ls_number_reflns 8546
_refine_ls_number_restraints 0
_refine_ls_restrained_S_all 1.077
_refine_ls_R_factor_all 0.0687
_refine_ls_R_factor_gt 0.0597
_refine_ls_shift/su_max 0.001
_refine_ls_shift/su_mean 0.000
_refine_ls_structure_factor_coef Fsqd
_refine_ls_weighting_details 'w=1/[\s^2^(Fo^2^)+(0.1506P)^2^] where P=(Fo^2^+2Fc^2^)/3'
_refine_ls_weighting_scheme calc
_refine_ls_wR_factor_gt 0.2060
_refine_ls_wR_factor_ref 0.2187
_reflns_Friedel_coverage 0.000
_reflns_number_gt 5839
_reflns_number_total 8546
_reflns_threshold_expression 'I > 2\s(I)'
_cod_data_source_file d0cc02909b2.cif
_cod_data_source_block t3-snos-mtn
_cod_depositor_comments 'Adding full bibliography for 7126706.cif.'
_cod_original_cell_volume 407548(6)
_cod_original_sg_symbol_H-M 'F d -3 m'
_cod_database_code 7126706
_shelx_shelxl_version_number 2018/3
_shelx_space_group_comment
;
The symmetry employed for this shelxl refinement is uniquely defined
by the following loop, which should always be used as a source of
symmetry information in preference to the above space-group names.
They are only intended as comments.
;
_shelx_estimated_absorpt_t_max 0.186
_shelx_estimated_absorpt_t_min 0.186
_olex2_refinement_description
;
1. Fixed Uiso
 At 1.5 times of:
  All O(H,H) groups
2. Others
 Fixed Sof: H9A(0.5) H9B(0.5) H7A(0.16667) H7B(0.16667) H11B(0.16667)
 H11A(0.16667)
3.a Riding coordinates:
 O9(H9A,H9B), O6(H6A,H6B), O3(H3B,H3A), O1(H1A,H1B), O7(H7A,H7B), O11(H11B,H11A)
;
_smtbx_masks_void_probe_radius 1.2
_smtbx_masks_void_truncation_radius 0.8
_platon_squeeze_void_probe_radius 1.20
_olex2_submission_special_instructions 'No special instructions were received'

loop_
_space_group_symop_operation_xyz
'x, y, z'
'-y, x+1/4, z+1/4'
'-x+1/4, -y+1/4, z'
'y+1/4, -x, z+1/4'
'x+1/4, -z, y+1/4'
'x, -y+1/4, -z+1/4'
'x+1/4, z+1/4, -y'
'z+1/4, y+1/4, -x'
'-x+1/4, y, -z+1/4'
'-z, y+1/4, x+1/4'
'z, x, y'
'y, z, x'
'-y+1/4, -z+1/4, x'
'z, -x+1/4, -y+1/4'
'-y+1/4, z, -x+1/4'
'-z+1/4, -x+1/4, y'
'-z+1/4, x, -y+1/4'
'y, -z+1/4, -x+1/4'
'y+1/4, x+1/4, -z'
'-y, -x, -z'
'-x, z+1/4, y+1/4'
'-x, -z, -y'
'z+1/4, -y, x+1/4'
'-z, -y, -x'
'x, y+1/2, z+1/2'
'-y, x+3/4, z+3/4'
'-x+1/4, -y+3/4, z+1/2'
'y+1/4, -x+1/2, z+3/4'
'x+1/4, -z+1/2, y+3/4'
'x, -y+3/4, -z+3/4'
'x+1/4, z+3/4, -y+1/2'
'z+1/4, y+3/4, -x+1/2'
'-x+1/4, y+1/2, -z+3/4'
'-z, y+3/4, x+3/4'
'z, x+1/2, y+1/2'
'y, z+1/2, x+1/2'
'-y+1/4, -z+3/4, x+1/2'
'z, -x+3/4, -y+3/4'
'-y+1/4, z+1/2, -x+3/4'
'-z+1/4, -x+3/4, y+1/2'
'-z+1/4, x+1/2, -y+3/4'
'y, -z+3/4, -x+3/4'
'y+1/4, x+3/4, -z+1/2'
'-y, -x+1/2, -z+1/2'
'-x, z+3/4, y+3/4'
'-x, -z+1/2, -y+1/2'
'z+1/4, -y+1/2, x+3/4'
'-z, -y+1/2, -x+1/2'
'x+1/2, y, z+1/2'
'-y+1/2, x+1/4, z+3/4'
'-x+3/4, -y+1/4, z+1/2'
'y+3/4, -x, z+3/4'
'x+3/4, -z, y+3/4'
'x+1/2, -y+1/4, -z+3/4'
'x+3/4, z+1/4, -y+1/2'
'z+3/4, y+1/4, -x+1/2'
'-x+3/4, y, -z+3/4'
'-z+1/2, y+1/4, x+3/4'
'z+1/2, x, y+1/2'
'y+1/2, z, x+1/2'
'-y+3/4, -z+1/4, x+1/2'
'z+1/2, -x+1/4, -y+3/4'
'-y+3/4, z, -x+3/4'
'-z+3/4, -x+1/4, y+1/2'
'-z+3/4, x, -y+3/4'
'y+1/2, -z+1/4, -x+3/4'
'y+3/4, x+1/4, -z+1/2'
'-y+1/2, -x, -z+1/2'
'-x+1/2, z+1/4, y+3/4'
'-x+1/2, -z, -y+1/2'
'z+3/4, -y, x+3/4'
'-z+1/2, -y, -x+1/2'
'x+1/2, y+1/2, z'
'-y+1/2, x+3/4, z+1/4'
'-x+3/4, -y+3/4, z'
'y+3/4, -x+1/2, z+1/4'
'x+3/4, -z+1/2, y+1/4'
'x+1/2, -y+3/4, -z+1/4'
'x+3/4, z+3/4, -y'
'z+3/4, y+3/4, -x'
'-x+3/4, y+1/2, -z+1/4'
'-z+1/2, y+3/4, x+1/4'
'z+1/2, x+1/2, y'
'y+1/2, z+1/2, x'
'-y+3/4, -z+3/4, x'
'z+1/2, -x+3/4, -y+1/4'
'-y+3/4, z+1/2, -x+1/4'
'-z+3/4, -x+3/4, y'
'-z+3/4, x+1/2, -y+1/4'
'y+1/2, -z+3/4, -x+1/4'
'y+3/4, x+3/4, -z'
'-y+1/2, -x+1/2, -z'
'-x+1/2, z+3/4, y+1/4'
'-x+1/2, -z+1/2, -y'
'z+3/4, -y+1/2, x+1/4'
'-z+1/2, -y+1/2, -x'
'-x, -y, -z'
'y, -x-1/4, -z-1/4'
'x-1/4, y-1/4, -z'
'-y-1/4, x, -z-1/4'
'-x-1/4, z, -y-1/4'
'-x, y-1/4, z-1/4'
'-x-1/4, -z-1/4, y'
'-z-1/4, -y-1/4, x'
'x-1/4, -y, z-1/4'
'z, -y-1/4, -x-1/4'
'-z, -x, -y'
'-y, -z, -x'
'y-1/4, z-1/4, -x'
'-z, x-1/4, y-1/4'
'y-1/4, -z, x-1/4'
'z-1/4, x-1/4, -y'
'z-1/4, -x, y-1/4'
'-y, z-1/4, x-1/4'
'-y-1/4, -x-1/4, z'
'y, x, z'
'x, -z-1/4, -y-1/4'
'x, z, y'
'-z-1/4, y, -x-1/4'
'z, y, x'
'-x, -y+1/2, -z+1/2'
'y, -x+1/4, -z+1/4'
'x-1/4, y+1/4, -z+1/2'
'-y-1/4, x+1/2, -z+1/4'
'-x-1/4, z+1/2, -y+1/4'
'-x, y+1/4, z+1/4'
'-x-1/4, -z+1/4, y+1/2'
'-z-1/4, -y+1/4, x+1/2'
'x-1/4, -y+1/2, z+1/4'
'z, -y+1/4, -x+1/4'
'-z, -x+1/2, -y+1/2'
'-y, -z+1/2, -x+1/2'
'y-1/4, z+1/4, -x+1/2'
'-z, x+1/4, y+1/4'
'y-1/4, -z+1/2, x+1/4'
'z-1/4, x+1/4, -y+1/2'
'z-1/4, -x+1/2, y+1/4'
'-y, z+1/4, x+1/4'
'-y-1/4, -x+1/4, z+1/2'
'y, x+1/2, z+1/2'
'x, -z+1/4, -y+1/4'
'x, z+1/2, y+1/2'
'-z-1/4, y+1/2, -x+1/4'
'z, y+1/2, x+1/2'
'-x+1/2, -y, -z+1/2'
'y+1/2, -x-1/4, -z+1/4'
'x+1/4, y-1/4, -z+1/2'
'-y+1/4, x, -z+1/4'
'-x+1/4, z, -y+1/4'
'-x+1/2, y-1/4, z+1/4'
'-x+1/4, -z-1/4, y+1/2'
'-z+1/4, -y-1/4, x+1/2'
'x+1/4, -y, z+1/4'
'z+1/2, -y-1/4, -x+1/4'
'-z+1/2, -x, -y+1/2'
'-y+1/2, -z, -x+1/2'
'y+1/4, z-1/4, -x+1/2'
'-z+1/2, x-1/4, y+1/4'
'y+1/4, -z, x+1/4'
'z+1/4, x-1/4, -y+1/2'
'z+1/4, -x, y+1/4'
'-y+1/2, z-1/4, x+1/4'
'-y+1/4, -x-1/4, z+1/2'
'y+1/2, x, z+1/2'
'x+1/2, -z-1/4, -y+1/4'
'x+1/2, z, y+1/2'
'-z+1/4, y, -x+1/4'
'z+1/2, y, x+1/2'
'-x+1/2, -y+1/2, -z'
'y+1/2, -x+1/4, -z-1/4'
'x+1/4, y+1/4, -z'
'-y+1/4, x+1/2, -z-1/4'
'-x+1/4, z+1/2, -y-1/4'
'-x+1/2, y+1/4, z-1/4'
'-x+1/4, -z+1/4, y'
'-z+1/4, -y+1/4, x'
'x+1/4, -y+1/2, z-1/4'
'z+1/2, -y+1/4, -x-1/4'
'-z+1/2, -x+1/2, -y'
'-y+1/2, -z+1/2, -x'
'y+1/4, z+1/4, -x'
'-z+1/2, x+1/4, y-1/4'
'y+1/4, -z+1/2, x-1/4'
'z+1/4, x+1/4, -y'
'z+1/4, -x+1/2, y-1/4'
'-y+1/2, z+1/4, x-1/4'
'-y+1/4, -x+1/4, z'
'y+1/2, x+1/2, z'
'x+1/2, -z+1/4, -y-1/4'
'x+1/2, z+1/2, y'
'-z+1/4, y+1/2, -x-1/4'
'z+1/2, y+1/2, x'

loop_
_atom_site_label
_atom_site_type_symbol
_atom_site_fract_x
_atom_site_fract_y
_atom_site_fract_z
_atom_site_U_iso_or_equiv
_atom_site_adp_type
_atom_site_occupancy
_atom_site_site_symmetry_order
_atom_site_calc_flag
_atom_site_refinement_flags_posn
_atom_site_refinement_flags_adp
_atom_site_refinement_flags_occupancy
_atom_site_disorder_assembly
_atom_site_disorder_group
Sn5 Sn 0.33182(2) 0.41818(2) 0.09341(2) 0.1640(4) Uani 1 2 d S T P . .
Sn9 Sn 0.29367(2) 0.49041(2) -0.00959(2) 0.1848(5) Uani 1 2 d S T P . .
Sn3 Sn 0.32091(2) 0.46302(2) 0.10620(2) 0.1736(4) Uani 1 1 d . . . . .
Sn12 Sn 0.40903(2) 0.40903(2) -0.09097(2) 0.2121(9) Uani 1 6 d S T P . .
Sn10 Sn 0.33891(2) 0.47906(2) -0.02094(2) 0.1993(5) Uani 1 2 d S T P . .
Sn6 Sn 0.34829(2) 0.43573(2) 0.13480(2) 0.1779(4) Uani 1 1 d . . . . .
Sn4 Sn 0.36575(2) 0.45194(2) 0.09291(2) 0.1893(4) Uani 1 1 d . . . . .
Sn8 Sn 0.24823(2) 0.50177(2) 0.00177(2) 0.2075(8) Uani 1 6 d S T P . .
Sn7 Sn 0.33053(2) 0.41947(2) 0.17617(2) 0.2193(6) Uani 1 2 d S T P . .
Sn11 Sn 0.30480(2) 0.44520(2) -0.02089(2) 0.1808(5) Uani 1 2 d S T P . .
Sn2 Sn 0.30329(2) 0.44671(2) 0.14785(2) 0.1886(5) Uani 1 2 d S T P . .
Sn13 Sn 0.375000 0.375000 -0.09112(2) 0.1926(7) Uani 1 4 d S T P . .
Sn1 Sn 0.27605(2) 0.47395(2) 0.11922(2) 0.2042(5) Uani 1 2 d S T P . .
S5 S 0.30845(4) 0.44155(4) 0.08158(5) 0.1630(12) Uani 1 2 d S T P . .
S9 S 0.34680(4) 0.40320(4) 0.12142(6) 0.1696(12) Uani 1 2 d S T P . .
S12 S 0.29010(4) 0.45990(4) 0.00773(6) 0.1853(14) Uani 1 2 d S T P . .
S4 S 0.33166(5) 0.46661(4) 0.13928(4) 0.1879(10) Uani 1 1 d . . . . .
S3 S 0.30796(5) 0.44204(5) 0.17990(7) 0.238(2) Uani 1 2 d S T P . .
S8 S 0.37740(4) 0.44587(4) 0.12224(5) 0.1972(12) Uani 1 1 d . . . . .
S2 S 0.30014(5) 0.48861(4) 0.10361(5) 0.2016(12) Uani 1 1 d . . . . .
S6 S 0.34580(5) 0.47717(4) 0.08947(5) 0.1925(11) Uani 1 1 d . . . . .
S1 S 0.27980(4) 0.47020(4) 0.15094(7) 0.221(2) Uani 1 2 d S T P . .
S7 S 0.35922(5) 0.42949(5) 0.16518(5) 0.2144(13) Uani 1 1 d . . . . .
S10 S 0.32408(4) 0.39158(4) 0.07535(4) 0.1779(10) Uani 1 1 d . . . . .
S11 S 0.27795(7) 0.51105(5) 0.01105(5) 0.2084(17) Uani 1 2 d S T P . .
S13 S 0.32439(7) 0.49947(5) -0.00053(5) 0.1957(16) Uani 1 2 d S T P . .
S14 S 0.33704(4) 0.48652(5) -0.05234(5) 0.1944(11) Uani 1 1 d . . . . .
S16 S 0.39253(5) 0.39253(5) -0.06849(6) 0.1995(16) Uani 1 2 d S T P . .
O9 O 0.36997(11) 0.48549(11) -0.01451(11) 0.204(4) Uani 1 2 d S T P . .
H9A H 0.375035 0.486546 -0.003920 0.306 Uiso 0.5 1 d R U P . .
H9B H 0.378675 0.487306 -0.022100 0.306 Uiso 0.5 1 d R U P . .
O6 O 0.39207(8) 0.46280(10) 0.07735(10) 0.195(3) Uani 1 1 d . . . . .
H6A H 0.402008 0.466910 0.082029 0.292 Uiso 1 1 d R U . . .
H6B H 0.393768 0.463500 0.065759 0.292 Uiso 1 1 d R U . . .
O3 O 0.33704(12) 0.41296(12) 0.20729(13) 0.279(8) Uani 1 2 d S T P . .
H3B H 0.344769 0.405220 0.211554 0.419 Uiso 1 2 d R U P . .
H3A H 0.332179 0.417810 0.216804 0.419 Uiso 1 2 d R U P . .
O4 O 0.32317(8) 0.42683(8) 0.14423(11) 0.156(3) Uani 1 2 d S T P . .
S15 S 0.30606(6) 0.44394(6) -0.05606(6) 0.171(2) Uani 1 6 d S T P . .
O1 O 0.25339(6) 0.49661(6) 0.11807(15) 0.218(5) Uani 1 2 d S T P . .
H1A H 0.248080 0.501950 0.127093 0.328 Uiso 1 2 d R U P . .
H1B H 0.248540 0.501490 0.108553 0.328 Uiso 1 2 d R U P . .
O5 O 0.33832(7) 0.44080(7) 0.10900(8) 0.1439(17) Uani 1 1 d . . . . .
O7 O 0.23057(14) 0.51943(14) 0.01943(14) 0.240(9) Uani 1 6 d S T P . .
H7A H 0.230213 0.520010 0.031380 0.360 Uiso 0.3333 2 d R U P . .
H7B H 0.222633 0.527590 0.016220 0.360 Uiso 0.3333 2 d R U P . .
O2 O 0.29998(8) 0.45002(8) 0.11957(11) 0.156(3) Uani 1 2 d S T P . .
O10 O 0.27722(8) 0.44423(13) -0.02722(8) 0.169(3) Uani 1 2 d S T P . .
O8 O 0.26798(14) 0.48202(14) -0.01798(14) 0.177(6) Uani 1 6 d S T P . .
O12 O 0.38958(14) 0.38958(14) -0.11042(14) 0.177(5) Uani 1 6 d S T P . .
O11 O 0.42808(12) 0.42808(12) -0.07192(12) 0.251(10) Uani 1 6 d S T P . .
H11B H 0.436021 0.436180 -0.075190 0.377 Uiso 0.3333 2 d R U P . .
H11A H 0.428441 0.428600 -0.060040 0.377 Uiso 0.3333 2 d R U P . .
S17 S 0.35104(6) 0.39896(6) -0.10104(6) 0.199(3) Uani 1 6 d S T P . .

loop_
_atom_site_aniso_label
_atom_site_aniso_U_11
_atom_site_aniso_U_22
_atom_site_aniso_U_33
_atom_site_aniso_U_23
_atom_site_aniso_U_13
_atom_site_aniso_U_12
Sn5 0.1574(5) 0.1574(5) 0.1773(8) -0.0078(5) 0.0078(5) -0.0181(6)
Sn9 0.1873(9) 0.1835(6) 0.1835(6) -0.0040(8) -0.0034(5) -0.0034(5)
Sn3 0.1746(6) 0.1566(6) 0.1895(7) -0.0061(5) -0.0065(5) -0.0088(5)
Sn12 0.2121(9) 0.2121(9) 0.2121(9) -0.0108(9) -0.0108(9) -0.0108(9)
Sn10 0.1864(10) 0.2057(7) 0.2057(7) 0.0031(9) -0.0068(6) -0.0068(6)
Sn6 0.1733(6) 0.1722(6) 0.1882(7) -0.0142(5) -0.0121(5) -0.0041(5)
Sn4 0.1729(7) 0.1796(7) 0.2154(8) -0.0084(6) 0.0041(5) -0.0323(5)
Sn8 0.2075(8) 0.2075(8) 0.2075(8) -0.0087(8) 0.0087(8) 0.0087(8)
Sn7 0.2381(9) 0.2381(9) 0.1816(10) 0.0074(6) -0.0074(6) 0.0283(10)
Sn11 0.1810(6) 0.1810(6) 0.1805(9) 0.0045(5) -0.0045(5) 0.0001(7)
Sn2 0.1944(7) 0.1944(7) 0.1772(9) -0.0066(5) 0.0066(5) 0.0248(8)
Sn13 0.1981(9) 0.1981(9) 0.1817(13) 0.000 0.000 -0.0021(12)
Sn1 0.1983(7) 0.1983(7) 0.2162(12) -0.0029(6) 0.0029(6) 0.0296(8)
S5 0.1583(17) 0.1583(17) 0.172(3) 0.0088(17) -0.0088(17) -0.017(2)
S9 0.1619(18) 0.1619(18) 0.185(3) -0.0045(17) 0.0045(17) 0.005(2)
S12 0.193(2) 0.193(2) 0.171(3) 0.0062(19) -0.0062(19) -0.004(3)
S4 0.204(3) 0.172(2) 0.187(2) -0.0205(19) -0.014(2) 0.001(2)
S3 0.277(4) 0.277(4) 0.161(3) -0.014(2) 0.014(2) 0.070(5)
S8 0.170(2) 0.188(3) 0.234(3) -0.020(2) -0.022(2) -0.0174(19)
S2 0.219(3) 0.159(2) 0.227(3) -0.007(2) -0.010(2) 0.007(2)
S6 0.197(3) 0.161(2) 0.219(3) -0.002(2) 0.002(2) -0.0312(19)
S1 0.230(3) 0.230(3) 0.203(4) -0.017(2) 0.017(2) 0.075(4)
S7 0.225(3) 0.202(3) 0.216(3) -0.020(2) -0.038(2) 0.026(2)
S10 0.175(2) 0.157(2) 0.202(3) -0.0197(19) 0.0104(19) -0.0209(17)
S11 0.240(5) 0.192(2) 0.192(2) -0.016(3) 0.005(2) 0.005(2)
S13 0.210(4) 0.189(2) 0.189(2) -0.002(3) -0.007(2) -0.007(2)
S14 0.175(2) 0.200(3) 0.209(3) 0.013(2) 0.002(2) -0.009(2)
S16 0.212(3) 0.212(3) 0.175(3) -0.006(2) -0.006(2) 0.008(3)
O9 0.114(5) 0.249(7) 0.249(7) -0.004(9) -0.031(4) -0.031(4)
O6 0.143(5) 0.222(6) 0.220(6) -0.037(5) 0.057(4) -0.087(5)
O3 0.364(12) 0.364(12) 0.111(6) 0.037(5) -0.037(5) 0.129(15)
O4 0.159(4) 0.159(4) 0.151(6) 0.005(3) -0.005(3) 0.022(5)
S15 0.171(2) 0.171(2) 0.171(2) 0.002(2) -0.002(2) -0.002(2)
O1 0.199(7) 0.199(7) 0.258(11) 0.011(4) -0.011(4) 0.139(8)
O5 0.130(4) 0.141(4) 0.160(4) 0.007(3) -0.002(3) -0.004(3)
O7 0.240(9) 0.240(9) 0.240(9) -0.049(8) 0.049(8) 0.049(8)
O2 0.160(4) 0.160(4) 0.149(6) -0.004(4) 0.004(4) 0.005(5)
O10 0.163(4) 0.180(7) 0.163(4) 0.012(4) 0.019(6) -0.012(4)
O8 0.177(6) 0.177(6) 0.177(6) 0.023(7) -0.023(7) -0.023(7)
O12 0.177(5) 0.177(5) 0.177(5) 0.011(6) 0.011(6) 0.011(6)
O11 0.251(10) 0.251(10) 0.251(10) -0.077(8) -0.077(8) -0.077(8)
S17 0.199(3) 0.199(3) 0.199(3) -0.017(3) 0.017(3) 0.017(3)

loop_
_atom_type_symbol
_atom_type_description
_atom_type_scat_dispersion_real
_atom_type_scat_dispersion_imag
_atom_type_scat_source
H H 0.0000 0.0000 'International Tables Vol C Tables 4.2.6.8 and 6.1.1.4'
O O 0.0410 0.0250 'International Tables Vol C Tables 4.2.6.8 and 6.1.1.4'
S S 0.2920 0.4240 'International Tables Vol C Tables 4.2.6.8 and 6.1.1.4'
Sn Sn 0.1620 4.3560 'International Tables Vol C Tables 4.2.6.8 and 6.1.1.4'

loop_
_geom_angle_atom_site_label_1
_geom_angle_atom_site_label_2
_geom_angle_atom_site_label_3
_geom_angle
_geom_angle_site_symmetry_1
_geom_angle_site_symmetry_3
_geom_angle_publ_flag
S5 Sn5 S9 146.82(13) . . y
S10 Sn5 S5 101.28(10) 115_665 . y
S10 Sn5 S5 101.28(10) . . y
S10 Sn5 S9 101.08(10) 115_665 . y
S10 Sn5 S9 101.08(10) . . y
S10 Sn5 S10 94.49(14) . 115_665 y
O5 Sn5 S5 78.81(16) . . y
O5 Sn5 S5 78.82(16) 115_665 . y
O5 Sn5 S9 78.66(16) . . y
O5 Sn5 S9 78.65(16) 115_665 . y
O5 Sn5 S10 85.92(17) . 115_665 y
O5 Sn5 S10 85.92(17) 115_665 . y
O5 Sn5 S10 179.5(2) 115_665 115_665 y
O5 Sn5 S10 179.6(2) . . y
O5 Sn5 O5 93.7(3) . 115_665 y
S12 Sn9 S12 147.08(17) 87 . y
S11 Sn9 S12 100.65(11) . . y
S11 Sn9 S12 100.65(11) . 87 y
S11 Sn9 S13 95.69(17) . . y
S13 Sn9 S12 101.26(8) . . y
S13 Sn9 S12 101.27(8) . 87 y
O10 Sn9 S12 78.83(11) 87 87 y
O10 Sn9 S12 78.83(11) 87 . y
O10 Sn9 S11 177.6(3) 87 . y
O10 Sn9 S13 86.7(3) 87 . y
O10 Sn9 O8 91.1(6) 87 . y
O8 Sn9 S12 78.29(13) . 87 y
O8 Sn9 S12 78.29(13) . . y
O8 Sn9 S11 86.5(5) . . y
O8 Sn9 S13 177.8(5) . . y
S5 Sn3 S4 147.01(11) . . y
S2 Sn3 S5 101.34(12) . . y
S2 Sn3 S4 100.81(11) . . y
S2 Sn3 S6 95.85(13) . . y
S6 Sn3 S5 100.05(10) . . y
S6 Sn3 S4 101.67(11) . . y
O5 Sn3 S5 78.88(18) . . y
O5 Sn3 S4 78.36(18) . . y
O5 Sn3 S2 178.5(2) . . y
O5 Sn3 S6 85.60(17) . . y
O2 Sn3 S5 77.6(2) . . y
O2 Sn3 S4 80.0(2) . . y
O2 Sn3 S2 85.8(2) . . y
O2 Sn3 S6 177.4(2) . . y
O2 Sn3 O5 92.8(3) . . y
S16 Sn12 S16 116.57(8) . 36_554 y
S16 Sn12 S16 116.57(8) . 59_554 y
S16 Sn12 S16 116.57(8) 59_554 36_554 y
S16 Sn12 O12 79.20(13) 36_554 . y
S16 Sn12 O12 79.20(13) 59_554 . y
S16 Sn12 O12 79.20(13) . . y
S16 Sn12 O11 100.80(13) 36_554 . y
S16 Sn12 O11 100.80(13) . . y
S16 Sn12 O11 100.80(13) 59_554 . y
O11 Sn12 O12 180.0(8) . . y
S13 Sn10 S14 116.20(10) . 142_554 y
S13 Sn10 S14 116.20(10) . . y
S13 Sn10 O9 100.4(3) . . y
S13 Sn10 O10 78.3(2) . 87 y
S14 Sn10 S14 116.44(18) 142_554 . y
S14 Sn10 O9 101.70(17) 142_554 . y
S14 Sn10 O9 101.70(17) . . y
S14 Sn10 O10 78.96(13) 142_554 87 y
S14 Sn10 O10 78.97(13) . 87 y
O9 Sn10 O10 178.7(4) . 87 y
S9 Sn6 S4 146.64(11) . . y
S8 Sn6 S9 100.07(10) . . y
S8 Sn6 S4 101.12(11) . . y
S7 Sn6 S9 100.96(12) . . y
S7 Sn6 S4 101.84(11) . . y
S7 Sn6 S8 96.65(13) . . y
O4 Sn6 S9 78.4(2) . . y
O4 Sn6 S4 79.3(2) . . y
O4 Sn6 S8 177.3(2) . . y
O4 Sn6 S7 85.9(2) . . y
O5 Sn6 S9 78.62(18) . . y
O5 Sn6 S4 77.99(17) . . y
O5 Sn6 S8 84.76(18) . . y
O5 Sn6 S7 178.6(2) . . y
O5 Sn6 O4 92.7(3) . . y
S8 Sn4 S6 117.88(12) . . y
S8 Sn4 S10 115.28(12) . 115_665 y
S8 Sn4 O6 101.9(2) . . y
S8 Sn4 O5 78.27(15) . . y
S6 Sn4 O6 100.9(2) . . y
S6 Sn4 O5 78.84(15) . . y
S10 Sn4 S6 115.57(11) 115_665 . y
S10 Sn4 O6 101.15(17) 115_665 . y
S10 Sn4 O5 78.94(15) 115_665 . y
O6 Sn4 O5 179.7(3) . . y
S11 Sn8 S11 116.16(8) . 40_554 y
S11 Sn8 S11 116.16(8) . 87 y
S11 Sn8 S11 116.16(8) 40_554 87 y
S11 Sn8 O8 78.55(13) 40_554 . y
S11 Sn8 O8 78.55(13) 87 . y
S11 Sn8 O8 78.54(13) . . y
O7 Sn8 S11 101.46(12) . . y
O7 Sn8 S11 101.45(13) . 40_554 y
O7 Sn8 S11 101.45(13) . 87 y
O7 Sn8 O8 180.0(9) . . y
S3 Sn7 S7 116.43(10) . . y
S3 Sn7 S7 116.42(10) . 115_665 y
S3 Sn7 O3 99.8(3) . . y
S3 Sn7 O4 78.6(2) . . y
S7 Sn7 S7 115.79(18) 115_665 . y
S7 Sn7 O3 102.16(19) 115_665 . y
S7 Sn7 O3 102.15(19) . . y
S7 Sn7 O4 78.65(13) . . y
S7 Sn7 O4 78.64(13) 115_665 . y
O3 Sn7 O4 178.4(4) . . y
S14 Sn11 S12 101.08(11) 40_554 . y
S14 Sn11 S12 101.08(11) 142_554 . y
S14 Sn11 S14 95.42(17) 142_554 40_554 y
S14 Sn11 S15 101.02(12) 40_554 . y
S14 Sn11 S15 101.02(12) 142_554 . y
S15 Sn11 S12 146.89(17) . . y
O10 Sn11 S12 77.9(2) . . y
O10 Sn11 S12 77.9(2) 87 . y
O10 Sn11 S14 177.7(3) . 142_554 y
O10 Sn11 S14 177.7(3) 87 40_554 y
O10 Sn11 S14 86.8(3) 87 142_554 y
O10 Sn11 S14 86.8(3) . 40_554 y
O10 Sn11 S15 79.1(2) . . y
O10 Sn11 S15 79.1(2) 87 . y
O10 Sn11 O10 91.0(5) . 87 y
S4 Sn2 S4 145.92(14) . 115_665 y
S3 Sn2 S4 101.61(8) . . y
S3 Sn2 S4 101.61(8) . 115_665 y
S3 Sn2 S1 96.35(18) . . y
S1 Sn2 S4 100.92(8) . . y
S1 Sn2 S4 100.92(8) . 115_665 y
O4 Sn2 S4 78.62(9) . 115_665 y
O4 Sn2 S4 78.62(9) . . y
O4 Sn2 S3 85.7(3) . . y
O4 Sn2 S1 178.0(3) . . y
O4 Sn2 O2 92.1(3) . . y
O2 Sn2 S4 77.90(9) . 115_665 y
O2 Sn2 S4 77.91(9) . . y
O2 Sn2 S3 177.7(3) . . y
O2 Sn2 S1 85.9(3) . . y
S16 Sn13 S16 95.2(2) 75 . y
S16 Sn13 S17 100.92(9) . 75 y
S16 Sn13 S17 100.91(10) . . y
S16 Sn13 S17 100.92(10) 75 . y
S16 Sn13 S17 100.92(10) 75 75 y
O12 Sn13 S16 179.3(6) 75 . y
O12 Sn13 S16 179.3(6) . 75 y
O12 Sn13 S16 85.5(5) . . y
O12 Sn13 S16 85.5(5) 75 75 y
O12 Sn13 O12 93.8(10) 75 . y
O12 Sn13 S17 78.93(15) . 75 y
O12 Sn13 S17 78.93(15) 75 75 y
O12 Sn13 S17 78.93(15) . . y
O12 Sn13 S17 78.93(15) 75 . y
S17 Sn13 S17 147.4(3) 75 . y
S2 Sn1 S2 116.44(18) . 115_665 y
S2 Sn1 O2 78.35(13) . . y
S2 Sn1 O2 78.34(13) 115_665 . y
S1 Sn1 S2 116.33(10) . . y
S1 Sn1 S2 116.33(10) . 115_665 y
S1 Sn1 O2 79.9(2) . . y
O1 Sn1 S2 100.93(17) . 115_665 y
O1 Sn1 S2 100.92(17) . . y
O1 Sn1 S1 101.5(3) . . y
O1 Sn1 O2 178.5(3) . . y
Sn3 S5 Sn5 86.23(10) . . ?
Sn3 S5 Sn5 86.23(10) 115_665 . ?
Sn3 S5 Sn3 86.65(13) . 115_665 ?
Sn5 S9 Sn6 85.81(11) . . ?
Sn5 S9 Sn6 85.82(11) . 115_665 ?
Sn6 S9 Sn6 86.18(12) . 115_665 ?
Sn9 S12 Sn9 86.23(14) 40_554 . ?
Sn9 S12 Sn11 85.43(12) 40_554 . ?
Sn9 S12 Sn11 85.42(12) . . ?
Sn3 S4 Sn6 86.29(9) . . ?
Sn3 S4 Sn2 85.73(10) . . ?
Sn6 S4 Sn2 85.26(10) . . ?
Sn7 S3 Sn2 94.99(17) . . ?
Sn4 S8 Sn6 94.89(11) . . ?
Sn1 S2 Sn3 94.57(12) . . ?
Sn4 S6 Sn3 94.39(11) . . ?
Sn1 S1 Sn2 94.18(17) . . ?
Sn7 S7 Sn6 94.47(13) . . ?
Sn4 S10 Sn5 94.26(11) 115_665 . ?
Sn8 S11 Sn9 94.51(18) . . ?
Sn10 S13 Sn9 94.07(17) . . ?
Sn10 S14 Sn11 94.41(13) . 87 ?
Sn12 S16 Sn13 93.67(17) . . ?
Sn10 O9 H9A 127.5 . . ?
Sn10 O9 H9A 127.51(19) . 142_554 ?
Sn10 O9 H9B 128.1 . . ?
Sn10 O9 H9B 128.1(2) . 142_554 ?
H9A O9 H9A 69.7 . 142_554 ?
H9A O9 H9B 66.3 . 142_554 ?
H9A O9 H9B 104.4 . . ?
H9A O9 H9B 104.4 142_554 142_554 ?
H9B O9 H9A 66.3 . 142_554 ?
H9B O9 H9B 69.4 . 142_554 ?
Sn4 O6 H6A 127.8 . . ?
Sn4 O6 H6B 127.7 . . ?
H6A O6 H6B 104.5 . . ?
Sn7 O3 H3B 127.7 . . ?
Sn7 O3 H3A 127.7 . . ?
H3B O3 H3A 104.5 . . ?
Sn6 O4 Sn6 116.6(4) 115_665 . ?
Sn6 O4 Sn7 101.0(2) 115_665 . ?
Sn6 O4 Sn7 101.0(2) . . ?
Sn6 O4 Sn2 116.4(2) 115_665 . ?
Sn6 O4 Sn2 116.4(2) . . ?
Sn2 O4 Sn7 100.7(3) . . ?
Sn11 S15 Sn11 85.85(19) . 87 ?
Sn11 S15 Sn11 85.85(19) . 40_554 ?
Sn11 S15 Sn11 85.85(19) 87 40_554 ?
Sn1 O1 H1A 127.8 . . ?
Sn1 O1 H1B 127.9 . . ?
H1A O1 H1B 104.3 . . ?
Sn5 O5 Sn3 115.6(3) . . ?
Sn5 O5 Sn4 100.9(2) . . ?
Sn3 O5 Sn4 101.2(2) . . ?
Sn6 O5 Sn5 116.3(3) . . ?
Sn6 O5 Sn3 116.7(3) . . ?
Sn6 O5 Sn4 102.1(2) . . ?
Sn8 O7 H7A 128.5 . . ?
Sn8 O7 H7A 128.466(5) . 87 ?
Sn8 O7 H7A 128.466(9) . 40_554 ?
Sn8 O7 H7B 129.0 . . ?
Sn8 O7 H7B 128.997(8) . 40_554 ?
Sn8 O7 H7B 128.997(11) . 87 ?
H7A O7 H7A 85.4 . 87 ?
H7A O7 H7A 85.4 . 40_554 ?
H7A O7 H7A 85.4 87 40_554 ?
H7A O7 H7B 44.5 40_554 87 ?
H7A O7 H7B 47.3 87 40_554 ?
H7A O7 H7B 44.5 . 40_554 ?
H7A O7 H7B 102.5 87 87 ?
H7A O7 H7B 102.5 40_554 40_554 ?
H7A O7 H7B 102.5 . . ?
H7A O7 H7B 47.3 . 87 ?
H7B O7 H7A 47.3 . 40_554 ?
H7B O7 H7A 44.5 . 87 ?
H7B O7 H7B 84.6 . 40_554 ?
H7B O7 H7B 84.6 87 40_554 ?
H7B O7 H7B 84.6 . 87 ?
Sn3 O2 Sn3 117.7(4) 115_665 . ?
Sn3 O2 Sn2 116.0(2) . . ?
Sn3 O2 Sn2 116.0(2) 115_665 . ?
Sn3 O2 Sn1 101.3(3) 115_665 . ?
Sn3 O2 Sn1 101.3(3) . . ?
Sn2 O2 Sn1 100.0(3) . . ?
Sn9 O10 Sn10 100.9(3) 40_554 40_554 ?
Sn9 O10 Sn11 117.6(3) 40_554 . ?
Sn9 O10 Sn11 117.6(3) 40_554 40_554 ?
Sn11 O10 Sn10 99.8(3) 40_554 40_554 ?
Sn11 O10 Sn10 99.8(3) . 40_554 ?
Sn11 O10 Sn11 115.7(4) . 40_554 ?
Sn9 O8 Sn9 116.8(3) 87 . ?
Sn9 O8 Sn9 116.8(3) 40_554 87 ?
Sn9 O8 Sn9 116.8(3) 40_554 . ?
Sn9 O8 Sn8 100.5(5) 40_554 . ?
Sn9 O8 Sn8 100.5(5) . . ?
Sn9 O8 Sn8 100.5(5) 87 . ?
Sn13 O12 Sn12 101.6(5) . . ?
Sn13 O12 Sn12 101.6(5) 125_655 . ?
Sn13 O12 Sn12 101.6(5) 154_565 . ?
Sn13 O12 Sn13 116.0(3) 125_655 . ?
Sn13 O12 Sn13 116.0(3) 154_565 125_655 ?
Sn13 O12 Sn13 116.0(3) 154_565 . ?
Sn12 O11 H11B 128.6 . . ?
Sn12 O11 H11B 128.654(8) . 59_554 ?
Sn12 O11 H11B 128.654(8) . 36_554 ?
Sn12 O11 H11A 128.234(5) . 59_554 ?
Sn12 O11 H11A 128.234(7) . 36_554 ?
Sn12 O11 H11A 128.3 . . ?
H11B O11 H11B 85.1 . 36_554 ?
H11B O11 H11B 85.1 59_554 36_554 ?
H11B O11 H11B 85.1 . 59_554 ?
H11B O11 H11A 45.1 36_554 59_554 ?
H11B O11 H11A 103.1 36_554 36_554 ?
H11B O11 H11A 47.1 59_554 36_554 ?
H11B O11 H11A 45.1 . 36_554 ?
H11B O11 H11A 47.1 . 59_554 ?
H11B O11 H11A 103.1 . . ?
H11B O11 H11A 103.1 59_554 59_554 ?
H11A O11 H11B 47.1 . 36_554 ?
H11A O11 H11B 45.1 . 59_554 ?
H11A O11 H11A 85.7 . 59_554 ?
H11A O11 H11A 85.7 . 36_554 ?
H11A O11 H11A 85.7 59_554 36_554 ?
Sn13 S17 Sn13 85.4(2) 152_564 125_655 ?
Sn13 S17 Sn13 85.4(2) 125_655 . ?
Sn13 S17 Sn13 85.4(2) 152_564 . ?

loop_
_geom_bond_atom_site_label_1
_geom_bond_atom_site_label_2
_geom_bond_distance
_geom_bond_site_symmetry_2
_geom_bond_publ_flag
Sn5 S5 2.602(4) . y
Sn5 S9 2.604(4) . y
Sn5 S10 2.452(3) . y
Sn5 S10 2.452(3) 115_665 y
Sn5 O5 2.093(6) 115_665 y
Sn5 O5 2.093(6) . y
Sn9 S12 2.615(3) . y
Sn9 S12 2.614(3) 87 y
Sn9 S11 2.458(5) . y
Sn9 S13 2.467(5) . y
Sn9 O10 2.054(9) 87 y
Sn9 O8 2.098(4) . y
Sn3 S5 2.592(3) . y
Sn3 S4 2.593(3) . y
Sn3 S2 2.451(4) . y
Sn3 S6 2.459(3) . y
Sn3 O5 2.103(5) . y
Sn3 O2 2.078(4) . y
Sn12 S16 2.402(5) 59_554 y
Sn12 S16 2.402(5) 36_554 y
Sn12 S16 2.402(5) . y
Sn12 O12 2.498(19) . y
Sn12 O11 2.447(16) . y
Sn10 S13 2.396(5) . y
Sn10 S14 2.397(4) . y
Sn10 S14 2.397(4) 142_554 y
Sn10 O9 2.399(8) . y
Sn10 O10 2.543(9) 87 y
Sn6 S9 2.611(3) . y
Sn6 S4 2.621(3) . y
Sn6 S8 2.468(3) . y
Sn6 S7 2.437(4) . y
Sn6 O4 2.096(4) . y
Sn6 O5 2.085(6) . y
Sn4 S8 2.383(4) . y
Sn4 S6 2.398(4) . y
Sn4 S10 2.390(3) 115_665 y
Sn4 O6 2.406(5) . y
Sn4 O5 2.498(6) . y
Sn8 S11 2.409(5) 87 y
Sn8 S11 2.408(5) . y
Sn8 S11 2.409(5) 40_554 y
Sn8 O7 2.267(18) . y
Sn8 O8 2.537(19) . y
Sn7 S3 2.383(6) . y
Sn7 S7 2.396(4) 115_665 y
Sn7 S7 2.396(5) . y
Sn7 O3 2.406(9) . y
Sn7 O4 2.491(8) . y
Sn11 S12 2.623(5) . y
Sn11 S14 2.459(3) 40_554 y
Sn11 S14 2.459(3) 142_554 y
Sn11 S15 2.611(5) . y
Sn11 O10 2.100(5) . y
Sn11 O10 2.100(5) 87 y
Sn2 S4 2.647(3) . y
Sn2 S4 2.647(3) 115_665 y
Sn2 S3 2.426(5) . y
Sn2 S1 2.474(5) . y
Sn2 O4 2.102(8) . y
Sn2 O2 2.125(9) . y
Sn13 S16 2.489(5) . y
Sn13 S16 2.489(5) 75 y
Sn13 O12 2.094(4) 75 y
Sn13 O12 2.094(4) . y
Sn13 S17 2.618(5) 75 y
Sn13 S17 2.618(5) . y
Sn1 S2 2.390(4) . y
Sn1 S2 2.390(4) 115_665 y
Sn1 S1 2.384(6) . y
Sn1 O1 2.377(7) . y
Sn1 O2 2.509(9) . y
O9 H9A 0.8742 142_554 ?
O9 H9A 0.8743 . ?
O9 H9B 0.8669 . ?
O9 H9B 0.8669 142_554 ?
O6 H6A 0.8697 . ?
O6 H6B 0.8700 . ?
O3 H3B 0.8704 . ?
O3 H3A 0.8696 . ?
O1 H1A 0.8712 . ?
O1 H1B 0.8709 . ?
O7 H7A 0.8876 . ?
O7 H7A 0.8876 40_554 ?
O7 H7A 0.8876 87 ?
O7 H7B 0.8771 . ?
O7 H7B 0.8769 87 ?
O7 H7B 0.8769 40_554 ?
O11 H11B 0.8752 . ?
O11 H11B 0.8751 36_554 ?
O11 H11B 0.8751 59_554 ?
O11 H11A 0.8819 . ?
O11 H11A 0.8817 36_554 ?
O11 H11A 0.8817 59_554 ?

loop_
_smtbx_masks_void_nr
_smtbx_masks_void_average_x
_smtbx_masks_void_average_y
_smtbx_masks_void_average_z
_smtbx_masks_void_volume
_smtbx_masks_void_count_electrons
_smtbx_masks_void_content
1 -0.695 -0.547 -0.893 286516.7 12360.5 '136 C7H12N2,68 C4H10O,34 water'
